data_7061442
loop_
_publ_author_name
'Rodr\'iguez-\'Alvarez, Aurora'
'Gonz\'alez-Espinoza, Cristina E.'
'Mart\'inez-De-Le\'on, Carla Gabriela'
'Carrillo-Tripp, Mauricio'
'H\^o, Minhhuy'
'Gr\'evy, Jean-Michel'

_publ_section_title
;
 Experimental and theoretical insights into the trans influence of
 organo-sulfur and -selenium ligands in 5,6-membered palladium(ii)
 cationic pincer complexes based on iminophosphoranes
;
_journal_issue 19
_journal_name_full 'New Journal of Chemistry'
_journal_page_first 9344
_journal_page_last 9356
_journal_paper_doi 10.1039/D2NJ00924B
_journal_volume 46
_journal_year 2022
_chemical_formula_moiety 'C31 H26 Cl N P Pd S Se, Cl3 Pd, C H Cl3'
_chemical_formula_sum 'C32 H27 Cl7 N P Pd2 S Se'
_chemical_formula_weight 1028.48
_space_group_crystal_system trigonal
_space_group_IT_number 154
_space_group_name_Hall 'P 32 2"'
_space_group_name_H-M_alt 'P 32 2 1'
_atom_sites_solution_hydrogens geom
_audit_creation_date 2022-02-09
_audit_creation_method
;
Olex2 1.2
(compiled May 18 2018 14:05:52 for OlexSys, GUI svn.r5506)
;
_audit_update_record
;
2022-02-10 deposited with the CCDC.	2022-04-12 downloaded from the CCDC.
;
_cell_angle_alpha 90
_cell_angle_beta 90
_cell_angle_gamma 120
_cell_formula_units_Z 6
_cell_length_a 15.9613(6)
_cell_length_b 15.9613(6)
_cell_length_c 25.1755(10)
_cell_measurement_reflns_used 9243
_cell_measurement_temperature 99.9(3)
_cell_measurement_theta_max 28.1960
_cell_measurement_theta_min 2.9350
_cell_volume 5554.5(4)
_computing_cell_refinement
'CrysAlisPro, Agilent Technologies, Version 1.171.37.35 (release 13-08-2014 CrysAlis171 .NET) (compiled Aug 13 2014,18:06:01)'
_computing_data_collection
'CrysAlisPro, Agilent Technologies, Version 1.171.37.35 (release 13-08-2014 CrysAlis171 .NET) (compiled Aug 13 2014,18:06:01)'
_computing_data_reduction
'CrysAlisPro, Agilent Technologies, Version 1.171.37.35 (release 13-08-2014 CrysAlis171 .NET) (compiled Aug 13 2014,18:06:01)'
_computing_molecular_graphics 'Olex2 (Dolomanov et al., 2009)'
_computing_publication_material 'Olex2 (Dolomanov et al., 2009)'
_computing_structure_refinement 'ShelXL (Sheldrick, 2015)'
_computing_structure_solution 'ShelXT (Sheldrick, 2015)'
_diffrn_ambient_environment N~2~
_diffrn_ambient_temperature 99.9(3)
_diffrn_detector 'CCD plate'
_diffrn_detector_area_resol_mean 8.0769
_diffrn_detector_type EosS2
_diffrn_measured_fraction_theta_full 0.998
_diffrn_measured_fraction_theta_max 0.928
_diffrn_measurement_details
;      
 #__ type_ start__ end____ width___ exp.time_ 1 omega -51.00 78.00 1.0000 13.2250 omega____ theta____ kappa____ phi______ frames - 15.2374 0.0000 -150.0000 129 
 #__ type_ start__ end____ width___ exp.time_ 2 omega -66.00 2.00 1.0000 13.2250 omega____ theta____ kappa____ phi______ frames - -16.0187 -38.0000 150.0000 68 
 #__ type_ start__ end____ width___ exp.time_ 3 omega -33.00 9.00 1.0000 13.2250 omega____ theta____ kappa____ phi______ frames - -16.0187 57.0000 -60.0000 42
;
_diffrn_measurement_device 'four-circle diffractometer'
_diffrn_measurement_device_type 'SuperNova, Dual, Cu at zero, EosS2'
_diffrn_measurement_method '\w scans'
_diffrn_orient_matrix_UB_11 0.0229262000
_diffrn_orient_matrix_UB_12 0.0070659000
_diffrn_orient_matrix_UB_13 -0.0251001000
_diffrn_orient_matrix_UB_21 0.0228620000
_diffrn_orient_matrix_UB_22 0.0507818000
_diffrn_orient_matrix_UB_23 0.0035693000
_diffrn_orient_matrix_UB_31 0.0398190000
_diffrn_orient_matrix_UB_32 -0.0001526000
_diffrn_orient_matrix_UB_33 0.0123553000
_diffrn_radiation_monochromator mirror
_diffrn_radiation_probe x-ray
_diffrn_radiation_type MoK\a
_diffrn_radiation_wavelength 0.71073
_diffrn_reflns_av_R_equivalents 0.0431
_diffrn_reflns_av_unetI/netI 0.0537
_diffrn_reflns_Laue_measured_fraction_full 0.998
_diffrn_reflns_Laue_measured_fraction_max 0.928
_diffrn_reflns_limit_h_max 20
_diffrn_reflns_limit_h_min -16
_diffrn_reflns_limit_k_max 18
_diffrn_reflns_limit_k_min -21
_diffrn_reflns_limit_l_max 25
_diffrn_reflns_limit_l_min -33
_diffrn_reflns_number 28648
_diffrn_reflns_point_group_measured_fraction_full 0.999
_diffrn_reflns_point_group_measured_fraction_max 0.887
_diffrn_reflns_theta_full 25.242
_diffrn_reflns_theta_max 29.104
_diffrn_reflns_theta_min 2.677
_diffrn_source 'SuperNova (Mo) X-ray Source'
_exptl_absorpt_coefficient_mu 2.584
_exptl_absorpt_correction_T_max 1.00000
_exptl_absorpt_correction_T_min 0.57897
_exptl_absorpt_correction_type multi-scan
_exptl_absorpt_process_details
'CrysAlisPro, Agilent Technologies, Version 1.171.37.35 (release 13-08-2014 CrysAlis171 .NET) (compiled Aug 13 2014,18:06:01) Empirical absorption correction using spherical harmonics, implemented in SCALE3 ABSPACK scaling algorithm. Empirical absorption correction using spherical harmonics, implemented in SCALE3 ABSPACK scaling algorithm.'
_exptl_crystal_colour red
_exptl_crystal_colour_primary red
_exptl_crystal_density_diffrn 1.845
_exptl_crystal_description block
_exptl_crystal_F_000 3012
_exptl_crystal_size_max 0.25
_exptl_crystal_size_mid 0.2
_exptl_crystal_size_min 0.15
_refine_diff_density_max 0.779
_refine_diff_density_min -0.666
_refine_diff_density_rms 0.112
_refine_ls_abs_structure_details
;
 Flack x determined using 2872 quotients [(I+)-(I-)]/[(I+)+(I-)]
 (Parsons, Flack and Wagner, Acta Cryst. B69 (2013) 249-259).
;
_refine_ls_abs_structure_Flack 0.000(6)
_refine_ls_extinction_method none
_refine_ls_goodness_of_fit_ref 1.032
_refine_ls_hydrogen_treatment constr
_refine_ls_matrix_type full
_refine_ls_number_parameters 444
_refine_ls_number_reflns 8831
_refine_ls_number_restraints 48
_refine_ls_restrained_S_all 1.035
_refine_ls_R_factor_all 0.0512
_refine_ls_R_factor_gt 0.0380
_refine_ls_shift/su_max 0.001
_refine_ls_shift/su_mean 0.000
_refine_ls_structure_factor_coef Fsqd
_refine_ls_weighting_details 'w=1/[\s^2^(Fo^2^)+(0.0279P)^2^+4.5882P] where P=(Fo^2^+2Fc^2^)/3'
_refine_ls_weighting_scheme calc
_refine_ls_wR_factor_gt 0.0692
_refine_ls_wR_factor_ref 0.0743
_reflns_Friedel_coverage 0.736
_reflns_Friedel_fraction_full 1.000
_reflns_Friedel_fraction_max 0.836
_reflns_number_gt 7587
_reflns_number_total 8831
_reflns_threshold_expression 'I > 2\s(I)'
_cod_data_source_file d2nj00924b2.cif
_cod_data_source_block pbseph
_cod_depositor_comments 'Adding full bibliography for 7061439--7061443.cif.'
_cod_original_cell_volume 5554.5(5)
_cod_database_code 7061442
_shelx_shelxl_version_number 2018/3
_chemical_oxdiff_formula 'C H S Se Cl B F P N Pd'
_shelx_space_group_comment
;
The symmetry employed for this shelxl refinement is uniquely defined
by the following loop, which should always be used as a source of
symmetry information in preference to the above space-group names.
They are only intended as comments.
;
_shelx_estimated_absorpt_t_max 0.698
_shelx_estimated_absorpt_t_min 0.564
_reflns_odcompleteness_completeness 99.81
_reflns_odcompleteness_iscentric 1
_reflns_odcompleteness_theta 26.32
_olex2_refinement_description
;
1. Fixed Uiso
 At 1.2 times of:
  All C(H) groups
 At 1.5 times of:
  All C(H,H,H) groups
2. Restrained distances
 C32A-Cl5A = C32A-Cl6A = C32A-Cl7A = C32-Cl5B = C32-Cl6B = C32-Cl7B
 1.75 with sigma of 0.01
3. Uiso/Uaniso restraints and constraints
Cl5A \\sim Cl6A \\sim Cl7A \\sim C32A \\sim Cl5B \\sim Cl6B \\sim Cl7B \\sim
C32: within 1.7A with sigma of 0.01 and sigma for terminal atoms of 0.02
4. Others
 Sof(Cl5B)=Sof(Cl6B)=Sof(Cl7B)=Sof(C32)=Sof(H32)=1-FVAR(1)
 Sof(Cl5A)=Sof(Cl6A)=Sof(Cl7A)=Sof(C32A)=Sof(H32A)=FVAR(1)
5.a Ternary CH refined with riding coordinates:
 C32A(H32A), C32(H32)
5.b Aromatic/amide H refined with riding coordinates:
 C3(H3), C4(H4), C5(H5), C6(H6), C9(H9), C10(H10), C11(H11), C12(H12),
 C13(H13), C15(H15), C16(H16), C17(H17), C18(H18), C21(H21), C22(H22), C23(H23),
  C24(H24), C25(H25), C27(H27), C28(H28), C29(H29), C30(H30), C31(H31)
5.c Idealised Me refined as rotating group:
 C1(H1A,H1B,H1C)
;
_olex2_submission_special_instructions 'No special instructions were received'

loop_
_space_group_symop_operation_xyz
'x, y, z'
'-y, x-y, z+2/3'
'-x+y, -x, z+1/3'
'y, x, -z'
'x-y, -y, -z+1/3'
'-x, -x+y, -z+2/3'

loop_
_atom_site_label
_atom_site_type_symbol
_atom_site_fract_x
_atom_site_fract_y
_atom_site_fract_z
_atom_site_U_iso_or_equiv
_atom_site_adp_type
_atom_site_occupancy
_atom_site_site_symmetry_order
_atom_site_calc_flag
_atom_site_refinement_flags_posn
_atom_site_refinement_flags_adp
_atom_site_refinement_flags_occupancy
_atom_site_disorder_assembly
_atom_site_disorder_group
Pd1 Pd 0.89825(4) 0.47085(3) 0.57963(2) 0.02211(11) Uani 1 1 d . . . . .
Se1 Se 0.72897(5) 0.41008(4) 0.56695(3) 0.02642(15) Uani 1 1 d . . . . .
Cl1 Cl 0.86833(14) 0.32177(11) 0.60793(7) 0.0359(4) Uani 1 1 d . . . . .
S1 S 1.06482(12) 0.54905(12) 0.58987(6) 0.0267(3) Uani 1 1 d . . . . .
P1 P 1.00489(11) 0.66685(11) 0.51027(6) 0.0200(3) Uani 1 1 d . . . . .
N1 N 0.9158(4) 0.5967(3) 0.5492(2) 0.0223(11) Uani 1 1 d . . . . .
C1 C 1.1042(6) 0.4719(5) 0.6196(3) 0.043(2) Uani 1 1 d . . . . .
H1A H 1.089430 0.465215 0.657682 0.065 Uiso 1 1 calc GR . . . .
H1B H 1.174131 0.500474 0.614580 0.065 Uiso 1 1 calc GR . . . .
H1C H 1.070509 0.408021 0.602755 0.065 Uiso 1 1 calc GR . . . .
C2 C 1.0921(4) 0.5504(4) 0.5216(2) 0.0239(13) Uani 1 1 d . . . . .
C3 C 1.1406(4) 0.5058(5) 0.5017(3) 0.0316(16) Uani 1 1 d . . . . .
H3 H 1.158750 0.470376 0.524760 0.038 Uiso 1 1 calc R . . . .
C4 C 1.1629(5) 0.5128(6) 0.4478(3) 0.0404(19) Uani 1 1 d . . . . .
H4 H 1.195113 0.480850 0.434230 0.048 Uiso 1 1 calc R . . . .
C5 C 1.1393(5) 0.5645(6) 0.4145(3) 0.042(2) Uani 1 1 d . . . . .
H5 H 1.155953 0.568984 0.377978 0.050 Uiso 1 1 calc R . . . .
C6 C 1.0907(5) 0.6113(5) 0.4332(3) 0.0333(17) Uani 1 1 d . . . . .
H6 H 1.075182 0.648042 0.409672 0.040 Uiso 1 1 calc R . . . .
C7 C 1.0652(4) 0.6033(5) 0.4872(2) 0.0227(13) Uani 1 1 d . . . . .
C8 C 1.0953(4) 0.7761(4) 0.5414(2) 0.0215(13) Uani 1 1 d . . . . .
C9 C 1.0885(5) 0.7904(5) 0.5955(3) 0.0268(14) Uani 1 1 d . . . . .
H9 H 1.035149 0.743284 0.615416 0.032 Uiso 1 1 calc R . . . .
C10 C 1.1591(5) 0.8731(5) 0.6200(3) 0.0353(17) Uani 1 1 d . . . . .
H10 H 1.153920 0.883099 0.656807 0.042 Uiso 1 1 calc R . . . .
C11 C 1.2383(5) 0.9421(5) 0.5909(3) 0.0343(16) Uani 1 1 d . . . . .
H11 H 1.286490 0.999177 0.607743 0.041 Uiso 1 1 calc R . . . .
C12 C 1.2463(5) 0.9271(5) 0.5374(3) 0.0315(15) Uani 1 1 d . . . . .
H12 H 1.300523 0.973527 0.517745 0.038 Uiso 1 1 calc R . . . .
C13 C 1.1761(4) 0.8452(5) 0.5128(3) 0.0259(14) Uani 1 1 d . . . . .
H13 H 1.182218 0.835145 0.476186 0.031 Uiso 1 1 calc R . . . .
C14 C 0.8368(5) 0.6143(4) 0.5564(3) 0.0264(14) Uani 1 1 d . . . . .
C15 C 0.8477(5) 0.7073(5) 0.5552(3) 0.0409(19) Uani 1 1 d . . . . .
H15 H 0.910033 0.762376 0.550416 0.049 Uiso 1 1 calc R . . . .
C16 C 0.7670(6) 0.7185(6) 0.5610(4) 0.059(3) Uani 1 1 d . . . . .
H16 H 0.774836 0.781460 0.559573 0.071 Uiso 1 1 calc R . . . .
C17 C 0.6766(6) 0.6402(6) 0.5687(4) 0.055(2) Uani 1 1 d . . . . .
H17 H 0.622071 0.648793 0.572052 0.065 Uiso 1 1 calc R . . . .
C18 C 0.6655(5) 0.5497(5) 0.5714(3) 0.0380(18) Uani 1 1 d . . . . .
H18 H 0.603330 0.495264 0.577707 0.046 Uiso 1 1 calc R . . . .
C19 C 0.7442(5) 0.5374(5) 0.5649(3) 0.0283(15) Uani 1 1 d . . . . .
C20 C 0.7168(4) 0.3837(4) 0.4911(2) 0.0237(13) Uani 1 1 d . . . . .
C21 C 0.7574(5) 0.3317(5) 0.4706(3) 0.0297(16) Uani 1 1 d . . . . .
H21 H 0.791667 0.311446 0.493137 0.036 Uiso 1 1 calc R . . . .
C22 C 0.7479(5) 0.3093(5) 0.4172(3) 0.0359(17) Uani 1 1 d . . . . .
H22 H 0.775434 0.273332 0.402984 0.043 Uiso 1 1 calc R . . . .
C23 C 0.6979(5) 0.3393(5) 0.3843(3) 0.0340(16) Uani 1 1 d . . . . .
H23 H 0.691742 0.324296 0.347458 0.041 Uiso 1 1 calc R . . . .
C24 C 0.6575(5) 0.3908(5) 0.4050(3) 0.0378(18) Uani 1 1 d . . . . .
H24 H 0.623302 0.411171 0.382463 0.045 Uiso 1 1 calc R . . . .
C25 C 0.6663(5) 0.4133(5) 0.4591(3) 0.0322(16) Uani 1 1 d . . . . .
H25 H 0.638100 0.448399 0.473551 0.039 Uiso 1 1 calc R . . . .
C26 C 0.9589(4) 0.6960(5) 0.4522(2) 0.0248(14) Uani 1 1 d . . . . .
C27 C 0.8911(4) 0.6189(5) 0.4227(3) 0.0286(15) Uani 1 1 d . . . . .
H27 H 0.871644 0.554644 0.433366 0.034 Uiso 1 1 calc R . . . .
C28 C 0.8512(5) 0.6347(5) 0.3777(3) 0.0381(18) Uani 1 1 d . . . . .
H28 H 0.805157 0.581559 0.357224 0.046 Uiso 1 1 calc R . . . .
C29 C 0.8789(6) 0.7287(6) 0.3626(3) 0.046(2) Uani 1 1 d . . . . .
H29 H 0.851497 0.740186 0.331912 0.055 Uiso 1 1 calc R . . . .
C30 C 0.9463(5) 0.8051(6) 0.3924(3) 0.044(2) Uani 1 1 d . . . . .
H30 H 0.965174 0.869294 0.381805 0.052 Uiso 1 1 calc R . . . .
C31 C 0.9869(5) 0.7904(5) 0.4372(3) 0.0300(15) Uani 1 1 d . . . . .
H31 H 1.033157 0.843795 0.457499 0.036 Uiso 1 1 calc R . . . .
Pd2 Pd 0.36829(3) 0.37900(3) 0.43227(2) 0.02039(11) Uani 1 1 d . . . . .
Cl2 Cl 0.42014(13) 0.32429(14) 0.36306(6) 0.0351(4) Uani 1 1 d . . . . .
Cl3 Cl 0.31810(13) 0.45492(13) 0.37495(6) 0.0327(4) Uani 1 1 d . . . . .
Cl4 Cl 0.42337(13) 0.31024(14) 0.49436(6) 0.0334(4) Uani 1 1 d . . . . .
Cl5A Cl 0.2103(8) 0.0461(7) 0.4442(2) 0.0432(15) Uani 0.546(6) 1 d D U P A 1
Cl6A Cl 0.1972(4) 0.0969(3) 0.33641(14) 0.0661(18) Uani 0.546(6) 1 d D U P A 1
Cl7A Cl 0.0879(4) 0.1258(5) 0.4176(3) 0.0747(17) Uani 0.546(6) 1 d D U P A 1
C32A C 0.1950(11) 0.1257(13) 0.4030(4) 0.034(3) Uani 0.546(6) 1 d D U P A 1
H32A H 0.250375 0.192406 0.409322 0.041 Uiso 0.546(6) 1 calc R . P A 1
Cl5B Cl 0.2081(10) 0.0421(9) 0.4228(4) 0.071(3) Uani 0.454(6) 1 d D U P A 2
Cl6B Cl 0.0994(4) 0.0749(3) 0.34198(17) 0.0526(17) Uani 0.454(6) 1 d D U P A 2
Cl7B Cl 0.1339(5) 0.1717(4) 0.4408(2) 0.0579(16) Uani 0.454(6) 1 d D U P A 2
C32 C 0.1829(14) 0.1270(15) 0.3939(6) 0.041(5) Uani 0.454(6) 1 d D U P A 2
H32 H 0.244278 0.181961 0.379569 0.050 Uiso 0.454(6) 1 calc R . P A 2

loop_
_atom_site_aniso_label
_atom_site_aniso_U_11
_atom_site_aniso_U_22
_atom_site_aniso_U_33
_atom_site_aniso_U_23
_atom_site_aniso_U_13
_atom_site_aniso_U_12
Pd1 0.0314(3) 0.0171(2) 0.0195(2) 0.00328(18) 0.0050(2) 0.0133(2)
Se1 0.0283(4) 0.0172(3) 0.0298(3) 0.0055(3) 0.0134(3) 0.0084(3)
Cl1 0.0590(12) 0.0207(8) 0.0296(9) 0.0045(7) -0.0024(8) 0.0211(8)
S1 0.0361(9) 0.0251(9) 0.0235(8) -0.0048(7) -0.0078(7) 0.0187(7)
P1 0.0176(7) 0.0203(8) 0.0231(7) 0.0059(6) 0.0048(6) 0.0103(6)
N1 0.023(3) 0.019(3) 0.031(3) 0.005(2) 0.008(2) 0.015(2)
C1 0.053(5) 0.036(4) 0.050(5) -0.004(4) -0.019(4) 0.029(4)
C2 0.016(3) 0.023(3) 0.032(3) -0.006(3) -0.003(3) 0.009(3)
C3 0.018(3) 0.025(4) 0.049(4) -0.013(3) -0.010(3) 0.009(3)
C4 0.022(4) 0.043(5) 0.057(5) -0.021(4) 0.000(3) 0.016(3)
C5 0.024(4) 0.052(5) 0.031(4) -0.013(4) 0.009(3) 0.005(4)
C6 0.024(4) 0.047(5) 0.025(3) 0.000(3) 0.004(3) 0.015(3)
C7 0.018(3) 0.028(3) 0.024(3) -0.007(3) -0.001(3) 0.013(3)
C8 0.019(3) 0.022(3) 0.028(3) 0.006(3) 0.003(3) 0.013(3)
C9 0.028(4) 0.023(3) 0.035(4) 0.001(3) 0.008(3) 0.017(3)
C10 0.045(4) 0.035(4) 0.031(4) -0.006(3) 0.004(3) 0.025(4)
C11 0.032(4) 0.027(4) 0.046(4) -0.005(3) -0.003(3) 0.016(3)
C12 0.020(3) 0.029(4) 0.044(4) 0.009(3) 0.003(3) 0.011(3)
C13 0.021(3) 0.031(4) 0.028(4) 0.008(3) 0.001(3) 0.014(3)
C14 0.025(3) 0.024(3) 0.033(4) 0.007(3) 0.015(3) 0.014(3)
C15 0.036(4) 0.028(4) 0.065(5) 0.009(4) 0.019(4) 0.020(3)
C16 0.044(5) 0.025(4) 0.111(8) 0.005(5) 0.027(5) 0.021(4)
C17 0.039(5) 0.047(5) 0.091(7) 0.008(5) 0.023(5) 0.032(4)
C18 0.025(4) 0.032(4) 0.057(5) 0.000(4) 0.015(3) 0.014(3)
C19 0.033(4) 0.021(3) 0.033(4) 0.001(3) 0.012(3) 0.015(3)
C20 0.019(3) 0.020(3) 0.030(3) 0.001(3) 0.004(3) 0.008(3)
C21 0.035(4) 0.027(4) 0.032(4) 0.005(3) 0.003(3) 0.019(3)
C22 0.040(4) 0.035(4) 0.034(4) -0.005(3) 0.004(3) 0.020(4)
C23 0.031(4) 0.029(4) 0.034(4) 0.002(3) -0.001(3) 0.009(3)
C24 0.026(4) 0.032(4) 0.050(5) 0.004(4) -0.013(3) 0.010(3)
C25 0.022(3) 0.032(4) 0.048(5) 0.000(3) 0.002(3) 0.017(3)
C26 0.015(3) 0.030(4) 0.027(3) 0.012(3) 0.005(3) 0.010(3)
C27 0.019(3) 0.026(4) 0.035(4) 0.010(3) 0.003(3) 0.008(3)
C28 0.019(3) 0.042(4) 0.041(4) 0.003(3) -0.008(3) 0.007(3)
C29 0.038(5) 0.057(5) 0.042(4) 0.017(4) -0.008(4) 0.024(4)
C30 0.029(4) 0.042(5) 0.055(5) 0.021(4) -0.003(4) 0.014(4)
C31 0.021(3) 0.029(4) 0.035(4) 0.010(3) -0.002(3) 0.009(3)
Pd2 0.0201(2) 0.0208(2) 0.0196(2) -0.00433(18) -0.00037(18) 0.0097(2)
Cl2 0.0385(10) 0.0573(12) 0.0232(8) -0.0063(8) 0.0002(7) 0.0343(9)
Cl3 0.0461(10) 0.0412(10) 0.0227(8) 0.0004(7) 0.0019(7) 0.0307(9)
Cl4 0.0456(10) 0.0523(11) 0.0224(8) -0.0008(7) 0.0026(7) 0.0395(9)
Cl5A 0.051(3) 0.043(3) 0.043(3) 0.014(3) 0.006(3) 0.029(3)
Cl6A 0.126(5) 0.045(2) 0.031(2) -0.0054(16) -0.004(2) 0.046(3)
Cl7A 0.066(4) 0.093(4) 0.085(4) 0.018(3) 0.003(3) 0.055(4)
C32A 0.049(7) 0.020(6) 0.031(7) -0.002(5) -0.001(6) 0.017(6)
Cl5B 0.050(4) 0.035(3) 0.116(8) 0.014(6) -0.020(7) 0.012(3)
Cl6B 0.076(4) 0.027(2) 0.043(3) -0.0006(19) -0.005(2) 0.017(2)
Cl7B 0.047(3) 0.060(4) 0.061(4) -0.015(3) 0.006(3) 0.023(3)
C32 0.062(8) 0.028(7) 0.040(8) 0.009(7) 0.007(7) 0.026(7)

loop_
_atom_type_symbol
_atom_type_description
_atom_type_scat_dispersion_real
_atom_type_scat_dispersion_imag
_atom_type_scat_source
C C 0.0033 0.0016 'International Tables Vol C Tables 4.2.6.8 and 6.1.1.4'
H H 0.0000 0.0000 'International Tables Vol C Tables 4.2.6.8 and 6.1.1.4'
Cl Cl 0.1484 0.1585 'International Tables Vol C Tables 4.2.6.8 and 6.1.1.4'
N N 0.0061 0.0033 'International Tables Vol C Tables 4.2.6.8 and 6.1.1.4'
P P 0.1023 0.0942 'International Tables Vol C Tables 4.2.6.8 and 6.1.1.4'
Pd Pd -0.9988 1.0072 'International Tables Vol C Tables 4.2.6.8 and 6.1.1.4'
S S 0.1246 0.1234 'International Tables Vol C Tables 4.2.6.8 and 6.1.1.4'
Se Se -0.0929 2.2259 'International Tables Vol C Tables 4.2.6.8 and 6.1.1.4'

loop_
_geom_angle_atom_site_label_1
_geom_angle_atom_site_label_2
_geom_angle_atom_site_label_3
_geom_angle
_geom_angle_site_symmetry_1
_geom_angle_site_symmetry_3
_geom_angle_publ_flag
Cl1 Pd1 Se1 90.79(5) . . ?
Cl1 Pd1 S1 96.43(7) . . ?
S1 Pd1 Se1 172.71(5) . . ?
N1 Pd1 Se1 85.40(14) . . ?
N1 Pd1 Cl1 174.79(16) . . ?
N1 Pd1 S1 87.46(15) . . ?
C19 Se1 Pd1 93.1(2) . . ?
C19 Se1 C20 98.6(3) . . ?
C20 Se1 Pd1 100.88(18) . . ?
C1 S1 Pd1 112.1(3) . . ?
C2 S1 Pd1 96.2(2) . . ?
C2 S1 C1 104.1(3) . . ?
N1 P1 C7 109.6(3) . . ?
N1 P1 C8 114.0(3) . . ?
N1 P1 C26 109.8(3) . . ?
C8 P1 C7 106.9(3) . . ?
C8 P1 C26 109.7(3) . . ?
C26 P1 C7 106.6(3) . . ?
P1 N1 Pd1 123.2(3) . . ?
C14 N1 Pd1 116.5(4) . . ?
C14 N1 P1 119.6(4) . . ?
S1 C1 H1A 109.5 . . ?
S1 C1 H1B 109.5 . . ?
S1 C1 H1C 109.5 . . ?
H1A C1 H1B 109.5 . . ?
H1A C1 H1C 109.5 . . ?
H1B C1 H1C 109.5 . . ?
C3 C2 S1 122.9(5) . . ?
C3 C2 C7 120.1(6) . . ?
C7 C2 S1 117.0(4) . . ?
C2 C3 H3 120.1 . . ?
C2 C3 C4 119.8(7) . . ?
C4 C3 H3 120.1 . . ?
C3 C4 H4 119.5 . . ?
C5 C4 C3 120.9(7) . . ?
C5 C4 H4 119.5 . . ?
C4 C5 H5 119.5 . . ?
C4 C5 C6 120.9(7) . . ?
C6 C5 H5 119.5 . . ?
C5 C6 H6 120.4 . . ?
C5 C6 C7 119.3(7) . . ?
C7 C6 H6 120.4 . . ?
C2 C7 P1 122.9(4) . . ?
C6 C7 P1 118.1(5) . . ?
C6 C7 C2 118.9(5) . . ?
C9 C8 P1 119.7(5) . . ?
C9 C8 C13 119.2(6) . . ?
C13 C8 P1 121.0(5) . . ?
C8 C9 H9 120.0 . . ?
C10 C9 C8 120.0(6) . . ?
C10 C9 H9 120.0 . . ?
C9 C10 H10 120.0 . . ?
C9 C10 C11 120.1(6) . . ?
C11 C10 H10 120.0 . . ?
C10 C11 H11 120.0 . . ?
C12 C11 C10 120.0(7) . . ?
C12 C11 H11 120.0 . . ?
C11 C12 H12 120.0 . . ?
C13 C12 C11 120.1(6) . . ?
C13 C12 H12 120.0 . . ?
C8 C13 H13 119.7 . . ?
C12 C13 C8 120.6(6) . . ?
C12 C13 H13 119.7 . . ?
C15 C14 N1 123.2(6) . . ?
C19 C14 N1 119.9(6) . . ?
C19 C14 C15 116.9(6) . . ?
C14 C15 H15 120.1 . . ?
C16 C15 C14 119.9(7) . . ?
C16 C15 H15 120.1 . . ?
C15 C16 H16 119.4 . . ?
C17 C16 C15 121.2(7) . . ?
C17 C16 H16 119.4 . . ?
C16 C17 H17 120.3 . . ?
C18 C17 C16 119.4(7) . . ?
C18 C17 H17 120.3 . . ?
C17 C18 H18 120.0 . . ?
C17 C18 C19 120.0(7) . . ?
C19 C18 H18 120.0 . . ?
C14 C19 Se1 117.1(5) . . ?
C18 C19 Se1 120.4(5) . . ?
C18 C19 C14 122.5(6) . . ?
C21 C20 Se1 118.1(5) . . ?
C25 C20 Se1 120.8(5) . . ?
C25 C20 C21 121.1(6) . . ?
C20 C21 H21 120.1 . . ?
C22 C21 C20 119.7(6) . . ?
C22 C21 H21 120.1 . . ?
C21 C22 H22 120.0 . . ?
C21 C22 C23 119.9(7) . . ?
C23 C22 H22 120.0 . . ?
C22 C23 H23 120.0 . . ?
C24 C23 C22 120.0(7) . . ?
C24 C23 H23 120.0 . . ?
C23 C24 H24 119.8 . . ?
C23 C24 C25 120.4(7) . . ?
C25 C24 H24 119.8 . . ?
C20 C25 C24 118.9(6) . . ?
C20 C25 H25 120.6 . . ?
C24 C25 H25 120.6 . . ?
C27 C26 P1 116.5(5) . . ?
C27 C26 C31 120.1(6) . . ?
C31 C26 P1 123.3(5) . . ?
C26 C27 H27 119.8 . . ?
C26 C27 C28 120.4(6) . . ?
C28 C27 H27 119.8 . . ?
C27 C28 H28 120.2 . . ?
C27 C28 C29 119.6(7) . . ?
C29 C28 H28 120.2 . . ?
C28 C29 H29 120.2 . . ?
C30 C29 C28 119.6(7) . . ?
C30 C29 H29 120.2 . . ?
C29 C30 H30 119.3 . . ?
C29 C30 C31 121.4(7) . . ?
C31 C30 H30 119.3 . . ?
C26 C31 H31 120.6 . . ?
C30 C31 C26 118.8(7) . . ?
C30 C31 H31 120.6 . . ?
Cl2 Pd2 Cl4 175.74(7) . 4_556 ?
Cl2 Pd2 Cl4 92.16(6) . . ?
Cl3 Pd2 Cl2 90.64(6) . . ?
Cl3 Pd2 Cl4 176.27(7) . . ?
Cl3 Pd2 Cl4 92.38(6) . 4_556 ?
Cl4 Pd2 Cl4 84.95(6) . 4_556 ?
Pd2 Cl4 Pd2 94.80(6) . 4_556 ?
Cl5A C32A H32A 108.0 . . ?
Cl6A C32A Cl5A 110.5(7) . . ?
Cl6A C32A Cl7A 110.5(7) . . ?
Cl6A C32A H32A 108.0 . . ?
Cl7A C32A Cl5A 111.6(9) . . ?
Cl7A C32A H32A 108.0 . . ?
Cl5B C32 Cl6B 110.9(10) . . ?
Cl5B C32 Cl7B 110.9(11) . . ?
Cl5B C32 H32 109.0 . . ?
Cl6B C32 Cl7B 107.9(8) . . ?
Cl6B C32 H32 109.0 . . ?
Cl7B C32 H32 109.0 . . ?

loop_
_geom_bond_atom_site_label_1
_geom_bond_atom_site_label_2
_geom_bond_distance
_geom_bond_site_symmetry_2
_geom_bond_publ_flag
Pd1 Se1 2.3921(9) . ?
Pd1 Cl1 2.2938(16) . ?
Pd1 S1 2.3183(17) . ?
Pd1 N1 2.034(5) . ?
Se1 C19 1.924(7) . ?
Se1 C20 1.945(6) . ?
S1 C1 1.802(7) . ?
S1 C2 1.771(6) . ?
P1 N1 1.627(5) . ?
P1 C7 1.808(6) . ?
P1 C8 1.795(7) . ?
P1 C26 1.797(6) . ?
N1 C14 1.434(8) . ?
C1 H1A 0.9800 . ?
C1 H1B 0.9800 . ?
C1 H1C 0.9800 . ?
C2 C3 1.382(8) . ?
C2 C7 1.417(8) . ?
C3 H3 0.9500 . ?
C3 C4 1.393(9) . ?
C4 H4 0.9500 . ?
C4 C5 1.355(11) . ?
C5 H5 0.9500 . ?
C5 C6 1.400(10) . ?
C6 H6 0.9500 . ?
C6 C7 1.407(8) . ?
C8 C9 1.393(9) . ?
C8 C13 1.405(8) . ?
C9 H9 0.9500 . ?
C9 C10 1.381(9) . ?
C10 H10 0.9500 . ?
C10 C11 1.399(10) . ?
C11 H11 0.9500 . ?
C11 C12 1.384(9) . ?
C12 H12 0.9500 . ?
C12 C13 1.372(9) . ?
C13 H13 0.9500 . ?
C14 C15 1.404(9) . ?
C14 C19 1.387(9) . ?
C15 H15 0.9500 . ?
C15 C16 1.394(10) . ?
C16 H16 0.9500 . ?
C16 C17 1.371(11) . ?
C17 H17 0.9500 . ?
C17 C18 1.366(11) . ?
C18 H18 0.9500 . ?
C18 C19 1.375(9) . ?
C20 C21 1.383(9) . ?
C20 C25 1.380(9) . ?
C21 H21 0.9500 . ?
C21 C22 1.378(9) . ?
C22 H22 0.9500 . ?
C22 C23 1.392(10) . ?
C23 H23 0.9500 . ?
C23 C24 1.378(10) . ?
C24 H24 0.9500 . ?
C24 C25 1.396(10) . ?
C25 H25 0.9500 . ?
C26 C27 1.381(9) . ?
C26 C31 1.393(9) . ?
C27 H27 0.9500 . ?
C27 C28 1.383(9) . ?
C28 H28 0.9500 . ?
C28 C29 1.388(10) . ?
C29 H29 0.9500 . ?
C29 C30 1.376(11) . ?
C30 H30 0.9500 . ?
C30 C31 1.379(9) . ?
C31 H31 0.9500 . ?
Pd2 Cl2 2.2816(16) . ?
Pd2 Cl3 2.2721(17) . ?
Pd2 Cl4 2.3297(15) 4_556 ?
Pd2 Cl4 2.3209(16) . ?
Cl5A C32A 1.749(11) . ?
Cl6A C32A 1.744(10) . ?
Cl7A C32A 1.749(11) . ?
C32A H32A 1.0000 . ?
Cl5B C32 1.751(12) . ?
Cl6B C32 1.751(13) . ?
Cl7B C32 1.754(12) . ?
C32 H32 1.0000 . ?

loop_
_geom_torsion_atom_site_label_1
_geom_torsion_atom_site_label_2
_geom_torsion_atom_site_label_3
_geom_torsion_atom_site_label_4
_geom_torsion
_geom_torsion_site_symmetry_1
_geom_torsion_site_symmetry_2
_geom_torsion_site_symmetry_3
_geom_torsion_site_symmetry_4
_geom_torsion_publ_flag
Pd1 S1 C2 C3 -119.5(5) . . . . ?
Pd1 S1 C2 C7 62.9(5) . . . . ?
Pd1 N1 C14 C15 157.2(6) . . . . ?
Pd1 N1 C14 C19 -23.1(8) . . . . ?
Se1 C20 C21 C22 178.2(5) . . . . ?
Se1 C20 C25 C24 -178.5(5) . . . . ?
S1 C2 C3 C4 -177.6(5) . . . . ?
S1 C2 C7 P1 -0.4(7) . . . . ?
S1 C2 C7 C6 176.2(5) . . . . ?
P1 N1 C14 C15 -32.5(9) . . . . ?
P1 N1 C14 C19 147.3(5) . . . . ?
P1 C8 C9 C10 178.2(5) . . . . ?
P1 C8 C13 C12 -178.0(5) . . . . ?
P1 C26 C27 C28 179.5(5) . . . . ?
P1 C26 C31 C30 -179.1(5) . . . . ?
N1 P1 C7 C2 -47.1(6) . . . . ?
N1 P1 C7 C6 136.4(5) . . . . ?
N1 P1 C8 C9 4.9(6) . . . . ?
N1 P1 C8 C13 -178.9(5) . . . . ?
N1 P1 C26 C27 -56.4(6) . . . . ?
N1 P1 C26 C31 122.2(5) . . . . ?
N1 C14 C15 C16 178.1(7) . . . . ?
N1 C14 C19 Se1 0.5(8) . . . . ?
N1 C14 C19 C18 -179.1(6) . . . . ?
C1 S1 C2 C3 -4.8(6) . . . . ?
C1 S1 C2 C7 177.5(5) . . . . ?
C2 C3 C4 C5 1.3(10) . . . . ?
C3 C2 C7 P1 -178.1(5) . . . . ?
C3 C2 C7 C6 -1.6(9) . . . . ?
C3 C4 C5 C6 -0.8(11) . . . . ?
C4 C5 C6 C7 -0.8(10) . . . . ?
C5 C6 C7 P1 178.7(5) . . . . ?
C5 C6 C7 C2 2.0(10) . . . . ?
C7 P1 N1 Pd1 13.0(4) . . . . ?
C7 P1 N1 C14 -156.6(5) . . . . ?
C7 P1 C8 C9 -116.4(5) . . . . ?
C7 P1 C8 C13 59.9(6) . . . . ?
C7 P1 C26 C27 62.2(5) . . . . ?
C7 P1 C26 C31 -119.2(6) . . . . ?
C7 C2 C3 C4 0.0(9) . . . . ?
C8 P1 N1 Pd1 -106.7(4) . . . . ?
C8 P1 N1 C14 83.7(5) . . . . ?
C8 P1 C7 C2 76.9(6) . . . . ?
C8 P1 C7 C6 -99.7(6) . . . . ?
C8 P1 C26 C27 177.5(5) . . . . ?
C8 P1 C26 C31 -3.8(6) . . . . ?
C8 C9 C10 C11 -0.8(10) . . . . ?
C9 C8 C13 C12 -1.7(9) . . . . ?
C9 C10 C11 C12 -0.6(10) . . . . ?
C10 C11 C12 C13 0.8(10) . . . . ?
C11 C12 C13 C8 0.3(10) . . . . ?
C13 C8 C9 C10 1.9(9) . . . . ?
C14 C15 C16 C17 0.9(14) . . . . ?
C15 C14 C19 Se1 -179.8(5) . . . . ?
C15 C14 C19 C18 0.7(11) . . . . ?
C15 C16 C17 C18 0.9(15) . . . . ?
C16 C17 C18 C19 -1.8(14) . . . . ?
C17 C18 C19 Se1 -178.5(6) . . . . ?
C17 C18 C19 C14 1.0(12) . . . . ?
C19 C14 C15 C16 -1.6(12) . . . . ?
C20 C21 C22 C23 0.2(10) . . . . ?
C21 C20 C25 C24 -0.7(10) . . . . ?
C21 C22 C23 C24 -0.4(11) . . . . ?
C22 C23 C24 C25 0.1(11) . . . . ?
C23 C24 C25 C20 0.5(10) . . . . ?
C25 C20 C21 C22 0.4(10) . . . . ?
C26 P1 N1 Pd1 129.8(3) . . . . ?
C26 P1 N1 C14 -39.9(6) . . . . ?
C26 P1 C7 C2 -165.8(5) . . . . ?
C26 P1 C7 C6 17.6(6) . . . . ?
C26 P1 C8 C9 128.4(5) . . . . ?
C26 P1 C8 C13 -55.3(6) . . . . ?
C26 C27 C28 C29 -0.8(11) . . . . ?
C27 C26 C31 C30 -0.5(10) . . . . ?
C27 C28 C29 C30 0.5(12) . . . . ?
C28 C29 C30 C31 -0.3(12) . . . . ?
C29 C30 C31 C26 0.2(11) . . . . ?
C31 C26 C27 C28 0.7(10) . . . . ?
